data_7212608
loop_
_publ_author_name
'Pan, Qinhe'
'Chen, Qiang'
'Song, Wei-Chao'
'Hu, Tong-Liang'
'Bu, Xian-He'

_publ_section_title
;
 Template-directed synthesis of three new open-framework metal(ii)
 oxalates using Co(iii) complex as template
;
_journal_issue 12
_journal_name_full CrystEngComm
_journal_page_first 4198
_journal_paper_doi 10.1039/c002658a
_journal_volume 12
_journal_year 2010
_chemical_formula_sum 'C15 H35 Cd2 Co N6 O19.5'
_chemical_formula_weight 895.22
_chemical_name_systematic
;
?
;
_space_group_IT_number 14
_symmetry_cell_setting monoclinic
_symmetry_space_group_name_Hall '-P 2ybc'
_symmetry_space_group_name_H-M 'P 1 21/c 1'
_atom_sites_solution_hydrogens geom
_atom_sites_solution_primary direct
_atom_sites_solution_secondary difmap
_audit_creation_method SHELXL-97
_cell_angle_alpha 90.00
_cell_angle_beta 90.01(3)
_cell_angle_gamma 90.00
_cell_formula_units_Z 4
_cell_length_a 16.955(3)
_cell_length_b 9.5430(19)
_cell_length_c 18.549(4)
_cell_measurement_reflns_used 22091
_cell_measurement_temperature 293(2)
_cell_measurement_theta_max 27.9
_cell_measurement_theta_min 3.1
_cell_volume 3001.3(10)
_computing_cell_refinement PROCESS-AUTO
_computing_data_collection PROCESS-AUTO
_computing_data_reduction CrystalStructure
_computing_publication_material 'CrystalStructure 3.7.0'
_computing_structure_refinement SHELXL
_computing_structure_solution DirectMethod
_diffrn_ambient_temperature 293(2)
_diffrn_measured_fraction_theta_full 0.998
_diffrn_measured_fraction_theta_max 0.998
_diffrn_measurement_device_type SCX-MINI
_diffrn_measurement_method multi-scan
_diffrn_radiation_monochromator graphite
_diffrn_radiation_source 'fine-focus sealed tube'
_diffrn_radiation_type MoK\a
_diffrn_radiation_wavelength 0.71073
_diffrn_reflns_av_R_equivalents 0.1289
_diffrn_reflns_av_sigmaI/netI 0.1017
_diffrn_reflns_limit_h_max 20
_diffrn_reflns_limit_h_min -20
_diffrn_reflns_limit_k_max 11
_diffrn_reflns_limit_k_min -11
_diffrn_reflns_limit_l_max 22
_diffrn_reflns_limit_l_min -22
_diffrn_reflns_number 24586
_diffrn_reflns_theta_full 25.01
_diffrn_reflns_theta_max 25.01
_diffrn_reflns_theta_min 3.06
_exptl_absorpt_coefficient_mu 2.041
_exptl_absorpt_correction_type none
_exptl_crystal_colour yellow
_exptl_crystal_density_diffrn 1.981
_exptl_crystal_density_method 'not measured'
_exptl_crystal_description rod-shaped
_exptl_crystal_F_000 1784
_exptl_crystal_size_max 0.14
_exptl_crystal_size_mid 0.12
_exptl_crystal_size_min 0.10
_refine_diff_density_max 0.773
_refine_diff_density_min -0.527
_refine_diff_density_rms 0.134
_refine_ls_extinction_method none
_refine_ls_goodness_of_fit_ref 1.145
_refine_ls_hydrogen_treatment constr
_refine_ls_matrix_type full
_refine_ls_number_parameters 397
_refine_ls_number_reflns 5288
_refine_ls_number_restraints 0
_refine_ls_restrained_S_all 1.145
_refine_ls_R_factor_all 0.1363
_refine_ls_R_factor_gt 0.0823
_refine_ls_shift/su_max 0.000
_refine_ls_shift/su_mean 0.000
_refine_ls_structure_factor_coef Fsqd
_refine_ls_weighting_details 'calc w=1/[\s^2^(Fo^2^)+(0.0429P)^2^+9.7260P] where P=(Fo^2^+2Fc^2^)/3'
_refine_ls_weighting_scheme calc
_refine_ls_wR_factor_gt 0.1295
_refine_ls_wR_factor_ref 0.1452
_reflns_number_gt 3582
_reflns_number_total 5288
_reflns_threshold_expression >2sigma(I)
_cod_data_source_file c002658a.txt
_cod_data_source_block Cd-3
_cod_original_cell_volume 3001.2(10)
_cod_original_sg_symbol_H-M P2(1)/c
_cod_original_formula_sum 'C15 H35 Cd2 Co N6 O19.50'
_cod_database_code 7212608

loop_
_symmetry_equiv_pos_as_xyz
'x, y, z'
'-x, y+1/2, -z+1/2'
'-x, -y, -z'
'x, -y-1/2, z-1/2'

loop_
_atom_site_label
_atom_site_type_symbol
_atom_site_fract_x
_atom_site_fract_y
_atom_site_fract_z
_atom_site_U_iso_or_equiv
_atom_site_adp_type
_atom_site_occupancy
_atom_site_symmetry_multiplicity
_atom_site_calc_flag
_atom_site_refinement_flags
Cd1 Cd 0.41415(4) 0.91346(8) -0.36861(4) 0.0332(2) Uani 1 1 d .
Cd2 Cd 0.08065(4) 0.75183(8) -0.43168(5) 0.0444(3) Uani 1 1 d .
Co1 Co 0.28391(7) 1.14867(13) -0.11745(7) 0.0319(4) Uani 1 1 d .
O1 O 0.4921(4) 0.7578(8) -0.3069(4) 0.053(2) Uani 1 1 d .
O2 O 0.3804(4) 0.7662(7) -0.2428(4) 0.0465(19) Uani 1 1 d .
O3 O 0.4449(4) 1.0790(7) -0.2863(4) 0.0442(18) Uani 1 1 d .
O4 O 0.5557(4) 1.0822(8) -0.3518(4) 0.059(2) Uani 1 1 d .
O5 O 0.4112(4) 1.0666(7) -0.4651(4) 0.0443(19) Uani 1 1 d .
O6 O 0.4901(4) 1.1585(7) -0.5467(4) 0.0432(19) Uani 1 1 d .
O7 O 0.2819(4) 0.9777(7) -0.3431(4) 0.0445(19) Uani 1 1 d .
O8 O 0.1582(4) 0.9227(8) -0.3700(4) 0.054(2) Uani 1 1 d .
O9 O 0.3337(4) 0.7667(7) -0.4295(4) 0.0461(19) Uani 1 1 d .
O10 O 0.2110(4) 0.7187(9) -0.4579(5) 0.065(3) Uani 1 1 d .
O11 O 0.0673(4) 0.8803(8) -0.5367(4) 0.056(2) Uani 1 1 d .
O12 O 0.0130(4) 1.0686(8) -0.5868(4) 0.053(2) Uani 1 1 d .
O13 O -0.0402(4) 0.6395(8) -0.4508(4) 0.056(2) Uani 1 1 d .
O14 O -0.0997(4) 0.4652(8) -0.5100(5) 0.070(3) Uani 1 1 d .
O15 O 0.0779(5) 0.6628(11) -0.3155(5) 0.090(3) Uani 1 1 d .
N1 N 0.3368(5) 1.3186(9) -0.1551(5) 0.044(2) Uani 1 1 d .
H1A H 0.3213 1.3942 -0.1297 0.080 Uiso 1 1 calc .
H1B H 0.3894 1.3099 -0.1506 0.080 Uiso 1 1 calc .
N2 N 0.2341(5) 1.1408(9) -0.2118(5) 0.047(2) Uani 1 1 d .
H2 H 0.2653 1.0855 -0.2397 0.080 Uiso 1 1 calc .
N3 N 0.2233(5) 0.9782(8) -0.0948(5) 0.043(2) Uani 1 1 d .
H3A H 0.2565 0.9076 -0.0842 0.080 Uiso 1 1 calc .
H3B H 0.1923 0.9936 -0.0562 0.080 Uiso 1 1 calc .
N4 N 0.2012(4) 1.2656(8) -0.0714(4) 0.037(2) Uani 1 1 d .
H4A H 0.1940 1.3445 -0.0972 0.080 Uiso 1 1 calc .
H4B H 0.1553 1.2183 -0.0704 0.080 Uiso 1 1 calc .
N5 N 0.3367(5) 1.1610(9) -0.0243(5) 0.041(2) Uani 1 1 d .
H5 H 0.3694 1.2366 -0.0259 0.080 Uiso 1 1 calc .
N6 N 0.3727(5) 1.0291(8) -0.1467(5) 0.041(2) Uani 1 1 d .
H6A H 0.3548 0.9437 -0.1590 0.080 Uiso 1 1 calc .
H6B H 0.3968 1.0667 -0.1854 0.080 Uiso 1 1 calc .
C1 C 0.3156(7) 1.3365(13) -0.2320(7) 0.061(4) Uani 1 1 d .
H1C H 0.3178 1.4350 -0.2447 0.080 Uiso 1 1 calc .
H1D H 0.3531 1.2865 -0.2620 0.080 Uiso 1 1 calc .
C2 C 0.2353(8) 1.2819(13) -0.2450(7) 0.063(4) Uani 1 1 d .
H2A H 0.2246 1.2761 -0.2963 0.080 Uiso 1 1 calc .
H2B H 0.1962 1.3422 -0.2228 0.080 Uiso 1 1 calc .
C3 C 0.1577(8) 1.0661(14) -0.2042(6) 0.066(4) Uani 1 1 d .
H3C H 0.1377 1.0389 -0.2512 0.080 Uiso 1 1 calc .
H3D H 0.1190 1.1261 -0.1811 0.080 Uiso 1 1 calc .
C4 C 0.1730(7) 0.9388(12) -0.1589(7) 0.059(3) Uani 1 1 d .
H4C H 0.1999 0.8683 -0.1874 0.080 Uiso 1 1 calc .
H4D H 0.1234 0.8997 -0.1424 0.080 Uiso 1 1 calc .
C5 C 0.2259(7) 1.3020(13) 0.0037(6) 0.057(3) Uani 1 1 d .
H5A H 0.2543 1.3902 0.0037 0.080 Uiso 1 1 calc .
H5B H 0.1797 1.3122 0.0342 0.080 Uiso 1 1 calc .
C6 C 0.2776(7) 1.1881(14) 0.0321(6) 0.057(3) Uani 1 1 d .
H6C H 0.3030 1.2174 0.0765 0.080 Uiso 1 1 calc .
H6D H 0.2469 1.1043 0.0417 0.080 Uiso 1 1 calc .
C7 C 0.3869(6) 1.0345(11) -0.0160(6) 0.049(3) Uani 1 1 d .
H7A H 0.3547 0.9529 -0.0057 0.080 Uiso 1 1 calc .
H7B H 0.4243 1.0472 0.0231 0.080 Uiso 1 1 calc .
C8 C 0.4296(6) 1.0163(11) -0.0867(6) 0.047(3) Uani 1 1 d .
H8A H 0.4703 1.0871 -0.0914 0.080 Uiso 1 1 calc .
H8B H 0.4547 0.9249 -0.0882 0.080 Uiso 1 1 calc .
C9 C 0.4497(6) 0.7228(11) -0.2547(6) 0.041(3) Uani 1 1 d .
C10 C 0.5141(6) 1.1193(10) -0.3002(6) 0.042(3) Uani 1 1 d .
C11 C 0.4720(6) 1.0666(10) -0.5042(5) 0.034(2) Uani 1 1 d .
C12 C 0.2304(6) 0.9056(11) -0.3748(6) 0.037(3) Uani 1 1 d .
C13 C 0.2602(6) 0.7861(10) -0.4246(5) 0.034(3) Uani 1 1 d .
C14 C 0.0228(6) 0.9876(12) -0.5358(6) 0.041(3) Uani 1 1 d .
C15 C -0.0412(6) 0.5318(13) -0.4882(6) 0.044(3) Uani 1 1 d .
O1W O 0.2006(4) 0.9369(7) -0.6186(4) 0.056(2) Uani 1 1 d .
O2W O 0.3294(4) 0.7195(8) -0.0825(4) 0.053(2) Uani 1 1 d .
O3W O -0.0291(7) 0.5828(14) 0.2468(7) 0.144(5) Uani 1 1 d .
O4W O 0.2267(5) 0.6481(9) -0.2623(5) 0.073(3) Uani 1 1 d .
O5W O -0.0621(18) 0.784(3) 0.3565(15) 0.204(15) Uani 0.50 1 d P

loop_
_atom_site_aniso_label
_atom_site_aniso_U_11
_atom_site_aniso_U_22
_atom_site_aniso_U_33
_atom_site_aniso_U_23
_atom_site_aniso_U_13
_atom_site_aniso_U_12
Cd1 0.0290(4) 0.0347(4) 0.0359(5) -0.0028(4) 0.0040(3) 0.0034(4)
Cd2 0.0297(4) 0.0439(5) 0.0595(6) -0.0093(4) 0.0053(4) 0.0008(4)
Co1 0.0257(7) 0.0293(8) 0.0408(9) 0.0008(7) 0.0039(6) -0.0017(6)
O1 0.055(5) 0.063(5) 0.042(5) 0.026(4) 0.013(4) 0.009(4)
O2 0.037(4) 0.053(5) 0.050(5) 0.008(4) 0.002(4) 0.014(4)
O3 0.031(4) 0.055(5) 0.046(5) -0.011(4) 0.007(3) -0.018(4)
O4 0.061(5) 0.063(5) 0.052(5) -0.027(4) 0.026(4) -0.017(5)
O5 0.040(4) 0.049(5) 0.044(4) 0.016(4) 0.020(4) 0.021(4)
O6 0.050(5) 0.036(4) 0.044(5) 0.016(4) 0.022(4) 0.015(4)
O7 0.035(4) 0.035(4) 0.063(5) -0.018(4) 0.012(4) -0.002(4)
O8 0.035(4) 0.049(5) 0.077(6) -0.011(4) 0.013(4) 0.005(4)
O9 0.033(4) 0.048(5) 0.057(5) -0.023(4) 0.001(4) 0.001(4)
O10 0.033(4) 0.082(6) 0.081(6) -0.045(5) 0.011(4) -0.012(4)
O11 0.055(5) 0.047(5) 0.065(6) 0.001(4) 0.016(4) 0.018(4)
O12 0.045(5) 0.052(5) 0.063(6) 0.002(4) 0.014(4) 0.011(4)
O13 0.028(4) 0.051(5) 0.087(6) -0.031(5) 0.009(4) 0.003(4)
O14 0.027(4) 0.061(5) 0.122(8) -0.044(5) 0.009(5) 0.000(4)
O15 0.065(6) 0.123(8) 0.081(7) 0.047(6) -0.004(5) -0.021(6)
N1 0.035(5) 0.041(5) 0.055(6) -0.005(5) 0.002(4) 0.002(4)
N2 0.045(6) 0.048(6) 0.047(6) -0.005(5) -0.001(5) 0.014(5)
N3 0.037(5) 0.034(5) 0.057(6) -0.006(5) 0.000(5) -0.002(4)
N4 0.029(5) 0.028(5) 0.054(6) -0.002(4) 0.006(4) -0.006(4)
N5 0.028(5) 0.041(5) 0.053(6) 0.003(5) -0.003(4) -0.013(4)
N6 0.035(5) 0.039(5) 0.049(6) 0.002(4) 0.007(4) 0.001(4)
C1 0.061(8) 0.053(8) 0.069(9) 0.026(7) 0.021(7) 0.017(7)
C2 0.075(9) 0.053(8) 0.060(9) 0.011(7) -0.004(7) -0.001(7)
C3 0.079(10) 0.077(10) 0.043(8) -0.004(7) -0.021(7) -0.012(8)
C4 0.064(8) 0.043(7) 0.070(9) -0.013(7) -0.004(7) -0.011(6)
C5 0.059(8) 0.063(8) 0.048(8) -0.031(7) 0.008(6) -0.014(7)
C6 0.045(7) 0.072(9) 0.054(8) -0.013(7) 0.008(6) -0.007(7)
C7 0.044(7) 0.038(7) 0.065(9) 0.016(6) -0.029(6) -0.002(6)
C8 0.043(7) 0.036(6) 0.063(9) 0.008(6) -0.010(6) -0.002(6)
C9 0.038(7) 0.039(7) 0.046(7) 0.005(6) -0.008(6) 0.003(6)
C10 0.041(7) 0.028(6) 0.057(8) 0.004(5) 0.004(6) -0.002(5)
C11 0.042(6) 0.035(6) 0.026(6) 0.001(5) 0.001(5) 0.009(5)
C12 0.030(6) 0.034(6) 0.048(7) -0.002(6) 0.006(5) -0.001(6)
C13 0.034(6) 0.038(7) 0.030(6) -0.004(5) 0.009(5) 0.003(5)
C14 0.031(6) 0.039(7) 0.053(8) 0.000(6) 0.004(5) 0.003(6)
C15 0.021(6) 0.055(8) 0.055(8) -0.006(6) 0.005(5) -0.001(6)
O1W 0.064(5) 0.038(4) 0.066(5) -0.003(4) 0.017(4) -0.002(4)
O2W 0.039(4) 0.058(5) 0.064(5) 0.007(4) 0.004(4) 0.009(4)
O3W 0.119(10) 0.157(12) 0.157(12) 0.018(9) 0.007(9) 0.004(9)
O4W 0.079(6) 0.064(6) 0.076(6) 0.005(5) -0.011(5) 0.002(5)
O5W 0.21(3) 0.25(4) 0.15(2) -0.03(2) -0.14(2) -0.06(3)

loop_
_atom_type_symbol
_atom_type_description
_atom_type_scat_dispersion_real
_atom_type_scat_dispersion_imag
_atom_type_scat_source
C C 0.0033 0.0016 'International Tables Vol C Tables 4.2.6.8 and 6.1.1.4'
H H 0.0000 0.0000 'International Tables Vol C Tables 4.2.6.8 and 6.1.1.4'
N N 0.0061 0.0033 'International Tables Vol C Tables 4.2.6.8 and 6.1.1.4'
O O 0.0106 0.0060 'International Tables Vol C Tables 4.2.6.8 and 6.1.1.4'
Co Co 0.3494 0.9721 'International Tables Vol C Tables 4.2.6.8 and 6.1.1.4'
Cd Cd -0.8075 1.2024 'International Tables Vol C Tables 4.2.6.8 and 6.1.1.4'

loop_
_geom_angle_atom_site_label_1
_geom_angle_atom_site_label_2
_geom_angle_atom_site_label_3
_geom_angle
_geom_angle_site_symmetry_1
_geom_angle_site_symmetry_3
O3 Cd1 O9 155.8(2) . .
O3 Cd1 O1 89.0(3) . .
O9 Cd1 O1 101.3(3) . .
O3 Cd1 O5 94.9(3) . .
O9 Cd1 O5 89.5(3) . .
O1 Cd1 O5 143.9(2) . .
O3 Cd1 O6 119.6(2) . 3_674
O9 Cd1 O6 84.4(2) . 3_674
O1 Cd1 O6 75.4(2) . 3_674
O5 Cd1 O6 71.6(2) . 3_674
O3 Cd1 O7 84.4(2) . .
O9 Cd1 O7 71.9(2) . .
O1 Cd1 O7 127.7(3) . .
O5 Cd1 O7 88.3(2) . .
O6 Cd1 O7 149.1(3) 3_674 .
O10 Cd2 O11 89.3(3) . .
O10 Cd2 O15 99.6(3) . .
O11 Cd2 O15 167.4(3) . .
O10 Cd2 O13 138.7(3) . .
O11 Cd2 O13 91.7(3) . .
O15 Cd2 O13 87.4(3) . .
O10 Cd2 O14 69.4(3) . 3_564
O11 Cd2 O14 95.3(3) . 3_564
O15 Cd2 O14 96.1(3) . 3_564
O13 Cd2 O14 69.4(2) . 3_564
O10 Cd2 O12 141.4(3) . 3_574
O11 Cd2 O12 70.9(3) . 3_574
O15 Cd2 O12 96.7(3) . 3_574
O13 Cd2 O12 76.4(3) . 3_574
O14 Cd2 O12 142.8(3) 3_564 3_574
O10 Cd2 O8 70.4(3) . .
O11 Cd2 O8 95.5(3) . .
O15 Cd2 O8 79.4(3) . .
O13 Cd2 O8 150.2(2) . .
O14 Cd2 O8 138.1(2) 3_564 .
O12 Cd2 O8 78.7(2) 3_574 .
N2 Co1 N5 177.9(4) . .
N2 Co1 N6 93.6(4) . .
N5 Co1 N6 85.9(4) . .
N2 Co1 N3 86.2(4) . .
N5 Co1 N3 95.8(3) . .
N6 Co1 N3 88.8(3) . .
N2 Co1 N1 84.9(4) . .
N5 Co1 N1 93.2(3) . .
N6 Co1 N1 91.8(3) . .
N3 Co1 N1 171.0(4) . .
N2 Co1 N4 95.8(3) . .
N5 Co1 N4 84.8(4) . .
N6 Co1 N4 170.5(4) . .
N3 Co1 N4 90.2(3) . .
N1 Co1 N4 90.6(3) . .
C9 O1 Cd1 103.2(6) . .
C10 O3 Cd1 106.8(6) . .
C11 O5 Cd1 115.3(6) . .
C11 O6 Cd1 113.2(6) . 3_674
C12 O7 Cd1 114.9(6) . .
C12 O8 Cd2 114.8(7) . .
C13 O9 Cd1 117.9(6) . .
C13 O10 Cd2 118.6(6) . .
C14 O11 Cd2 118.2(7) . .
C14 O12 Cd2 115.7(7) . 3_574
C15 O13 Cd2 118.5(6) . .
C15 O14 Cd2 119.2(7) . 3_564
C1 N1 Co1 108.9(7) . .
C1 N1 H1A 109.9 . .
Co1 N1 H1A 109.9 . .
C1 N1 H1B 109.9 . .
Co1 N1 H1B 109.9 . .
H1A N1 H1B 108.3 . .
C2 N2 C3 119.3(9) . .
C2 N2 Co1 109.4(7) . .
C3 N2 Co1 108.2(7) . .
C2 N2 H2 106.4 . .
C3 N2 H2 106.4 . .
Co1 N2 H2 106.4 . .
C4 N3 Co1 109.4(7) . .
C4 N3 H3A 109.8 . .
Co1 N3 H3A 109.8 . .
C4 N3 H3B 109.8 . .
Co1 N3 H3B 109.8 . .
H3A N3 H3B 108.2 . .
C5 N4 Co1 109.5(6) . .
C5 N4 H4A 109.8 . .
Co1 N4 H4A 109.8 . .
C5 N4 H4B 109.8 . .
Co1 N4 H4B 109.8 . .
H4A N4 H4B 108.2 . .
C6 N5 C7 117.3(9) . .
C6 N5 Co1 109.1(6) . .
C7 N5 Co1 107.8(6) . .
C6 N5 H5 107.4 . .
C7 N5 H5 107.4 . .
Co1 N5 H5 107.4 . .
C8 N6 Co1 109.9(6) . .
C8 N6 H6A 109.7 . .
Co1 N6 H6A 109.7 . .
C8 N6 H6B 109.7 . .
Co1 N6 H6B 109.7 . .
H6A N6 H6B 108.2 . .
C2 C1 N1 109.8(9) . .
C2 C1 H1C 109.7 . .
N1 C1 H1C 109.7 . .
C2 C1 H1D 109.7 . .
N1 C1 H1D 109.7 . .
H1C C1 H1D 108.2 . .
C1 C2 N2 105.5(10) . .
C1 C2 H2A 110.6 . .
N2 C2 H2A 110.6 . .
C1 C2 H2B 110.6 . .
N2 C2 H2B 110.6 . .
H2A C2 H2B 108.8 . .
N2 C3 C4 106.9(10) . .
N2 C3 H3C 110.3 . .
C4 C3 H3C 110.3 . .
N2 C3 H3D 110.3 . .
C4 C3 H3D 110.3 . .
H3C C3 H3D 108.6 . .
C3 C4 N3 109.7(9) . .
C3 C4 H4C 109.7 . .
N3 C4 H4C 109.7 . .
C3 C4 H4D 109.7 . .
N3 C4 H4D 109.7 . .
H4C C4 H4D 108.2 . .
C6 C5 N4 108.9(9) . .
C6 C5 H5A 109.9 . .
N4 C5 H5A 109.9 . .
C6 C5 H5B 109.9 . .
N4 C5 H5B 109.9 . .
H5A C5 H5B 108.3 . .
N5 C6 C5 106.0(10) . .
N5 C6 H6C 110.5 . .
C5 C6 H6C 110.5 . .
N5 C6 H6D 110.5 . .
C5 C6 H6D 110.5 . .
H6C C6 H6D 108.7 . .
N5 C7 C8 106.2(8) . .
N5 C7 H7A 110.5 . .
C8 C7 H7A 110.5 . .
N5 C7 H7B 110.5 . .
C8 C7 H7B 110.5 . .
H7A C7 H7B 108.7 . .
N6 C8 C7 109.4(8) . .
N6 C8 H8A 109.8 . .
C7 C8 H8A 109.8 . .
N6 C8 H8B 109.8 . .
C7 C8 H8B 109.8 . .
H8A C8 H8B 108.2 . .
O1 C9 O2 125.6(10) . .
O1 C9 C10 117.0(9) . 2_644
O2 C9 C10 117.4(10) . 2_644
O4 C10 O3 126.9(10) . .
O4 C10 C9 117.8(9) . 2_654
O3 C10 C9 115.3(10) . 2_654
O6 C11 O5 125.3(9) . .
O6 C11 C11 119.2(11) . 3_674
O5 C11 C11 115.5(11) . 3_674
O8 C12 O7 125.4(10) . .
O8 C12 C13 117.5(9) . .
O7 C12 C13 117.1(9) . .
O10 C13 O9 124.0(9) . .
O10 C13 C12 117.8(9) . .
O9 C13 C12 118.2(9) . .
O12 C14 O11 125.0(10) . .
O12 C14 C14 119.6(12) . 3_574
O11 C14 C14 115.4(13) . 3_574
O13 C15 O14 128.0(9) . .
O13 C15 C15 117.4(12) . 3_564
O14 C15 C15 114.6(13) . 3_564

loop_
_geom_bond_atom_site_label_1
_geom_bond_atom_site_label_2
_geom_bond_distance
_geom_bond_site_symmetry_2
Cd1 O3 2.258(7) .
Cd1 O9 2.258(7) .
Cd1 O1 2.294(7) .
Cd1 O5 2.311(6) .
Cd1 O6 2.362(6) 3_674
Cd1 O7 2.373(6) .
Cd2 O10 2.286(7) .
Cd2 O11 2.313(8) .
Cd2 O15 2.317(8) .
Cd2 O13 2.340(7) .
Cd2 O14 2.358(7) 3_564
Cd2 O12 2.361(7) 3_574
Cd2 O8 2.387(7) .
Co1 N2 1.944(9) .
Co1 N5 1.949(8) .
Co1 N6 1.966(8) .
Co1 N3 1.970(8) .
Co1 N1 1.980(9) .
Co1 N4 1.985(8) .
O1 C9 1.250(12) .
O2 C9 1.266(11) .
O3 C10 1.262(11) .
O4 C10 1.240(12) .
O5 C11 1.261(11) .
O6 C11 1.218(11) .
O6 Cd1 2.362(6) 3_674
O7 C12 1.258(11) .
O8 C12 1.239(11) .
O9 C13 1.263(11) .
O10 C13 1.221(11) .
O11 C14 1.273(12) .
O12 C14 1.233(12) .
O12 Cd2 2.361(7) 3_574
O13 C15 1.240(12) .
O14 C15 1.246(12) .
O14 Cd2 2.358(7) 3_564
N1 C1 1.481(14) .
N1 H1A 0.9000 .
N1 H1B 0.9000 .
N2 C2 1.481(14) .
N2 C3 1.485(14) .
N2 H2 0.9100 .
N3 C4 1.509(14) .
N3 H3A 0.9000 .
N3 H3B 0.9000 .
N4 C5 1.496(13) .
N4 H4A 0.9000 .
N4 H4B 0.9000 .
N5 C6 1.473(13) .
N5 C7 1.485(13) .
N5 H5 0.9100 .
N6 C8 1.478(13) .
N6 H6A 0.9000 .
N6 H6B 0.9000 .
C1 C2 1.477(16) .
C1 H1C 0.9700 .
C1 H1D 0.9700 .
C2 H2A 0.9700 .
C2 H2B 0.9700 .
C3 C4 1.500(16) .
C3 H3C 0.9700 .
C3 H3D 0.9700 .
C4 H4C 0.9700 .
C4 H4D 0.9700 .
C5 C6 1.492(17) .
C5 H5A 0.9700 .
C5 H5B 0.9700 .
C6 H6C 0.9700 .
C6 H6D 0.9700 .
C7 C8 1.508(15) .
C7 H7A 0.9700 .
C7 H7B 0.9700 .
C8 H8A 0.9700 .
C8 H8B 0.9700 .
C9 C10 1.546(14) 2_644
C10 C9 1.546(14) 2_654
C11 C11 1.594(18) 3_674
C12 C13 1.551(13) .
C14 C14 1.55(2) 3_574
C15 C15 1.586(19) 3_564

loop_
_geom_hbond_atom_site_label_D
_geom_hbond_atom_site_label_H
_geom_hbond_atom_site_label_A
_geom_hbond_distance_DH
_geom_hbond_distance_HA
_geom_hbond_distance_DA
_geom_hbond_angle_DHA
_geom_hbond_site_symmetry_A
N1 H1A O1W 0.90 2.61 3.352(11) 139.8 4_586
N1 H1B O1 0.90 2.22 3.042(11) 152.5 2_654
N1 H1B O6 0.90 2.59 3.293(11) 135.3 4_586
N2 H2 O7 0.91 2.19 3.002(11) 147.7 .
N3 H3A O2W 0.90 2.18 3.064(11) 167.1 .
N3 H3B O14 0.90 2.01 2.861(11) 156.7 2_554
N4 H4A O1W 0.90 2.13 2.971(10) 155.8 4_586
N4 H4B O13 0.90 2.13 3.012(10) 167.0 2_554
N5 H5 O5 0.91 2.30 3.092(10) 144.8 4_586
N5 H5 O6 0.91 2.31 3.146(10) 152.7 4_586
N6 H6A O2 0.90 2.34 3.080(11) 139.7 .
N6 H6A O2W 0.90 2.60 3.269(11) 131.4 .
N6 H6B O3 0.90 2.05 2.904(10) 159.0 .
N6 H6B O1 0.90 2.63 3.280(11) 130.2 2_654
